data_4348749
loop_
_publ_author_name
'Narayanam, Nagaraju'
'Chintakrinda, Kalpana'
'Fang, Wei-Hui'
'Kang, Yao'
'Zhang, Lei'
'Zhang, Jian'

_publ_section_title
;
 Azole Functionalized Polyoxo-Titanium Clusters with Sunlight-Driven Dye
 Degradation Applications: Synthesis, Structure, and Photocatalytic
 Studies.
;
_journal_issue 20
_journal_name_full 'Inorganic chemistry'
_journal_page_first 10294
_journal_page_last 10301
_journal_paper_doi 10.1021/acs.inorgchem.6b01551
_journal_volume 55
_journal_year 2016
_chemical_formula_sum 'C84 H136 I0 N4 O34 P6 Ti7 Zn'
_chemical_formula_weight 2332.45
_space_group_crystal_system triclinic
_space_group_IT_number 2
_space_group_name_Hall '-P 1'
_space_group_name_H-M_alt 'P -1'
_atom_sites_solution_hydrogens geom
_audit_creation_method SHELXL-2014/7
_cell_angle_alpha 87.341(5)
_cell_angle_beta 87.518(4)
_cell_angle_gamma 87.198(4)
_cell_formula_units_Z 2
_cell_length_a 13.066(3)
_cell_length_b 20.303(4)
_cell_length_c 21.364(4)
_cell_measurement_reflns_used 4866
_cell_measurement_temperature 293(2)
_cell_measurement_theta_max 27.21
_cell_measurement_theta_min 2.37
_cell_volume 5650(2)
_computing_structure_refinement 'SHELXL-2014/7 (Sheldrick, 2014)'
_diffrn_ambient_temperature 293(2)
_diffrn_detector_area_resol_mean none
_diffrn_measured_fraction_theta_full 0.969
_diffrn_measured_fraction_theta_max 0.953
_diffrn_measurement_device_type 'Bruker P4'
_diffrn_measurement_method '\w scans'
_diffrn_radiation_type MoK\a
_diffrn_radiation_wavelength 0.71073
_diffrn_reflns_av_R_equivalents 0.1269
_diffrn_reflns_av_unetI/netI 0.1881
_diffrn_reflns_Laue_measured_fraction_full 0.969
_diffrn_reflns_Laue_measured_fraction_max 0.953
_diffrn_reflns_limit_h_max 16
_diffrn_reflns_limit_h_min -16
_diffrn_reflns_limit_k_max 26
_diffrn_reflns_limit_k_min -26
_diffrn_reflns_limit_l_max 27
_diffrn_reflns_limit_l_min -27
_diffrn_reflns_number 56124
_diffrn_reflns_point_group_measured_fraction_full 0.969
_diffrn_reflns_point_group_measured_fraction_max 0.953
_diffrn_reflns_theta_full 25.242
_diffrn_reflns_theta_max 27.480
_diffrn_reflns_theta_min 2.488
_diffrn_source 'fine-focus sealed tube'
_diffrn_standards_interval_count none
_diffrn_standards_interval_time none
_diffrn_standards_number none
_exptl_absorpt_coefficient_mu 0.835
_exptl_absorpt_correction_T_max 1.000
_exptl_absorpt_correction_T_min 0.420
_exptl_absorpt_correction_type multi-scan
_exptl_crystal_colour Colorless
_exptl_crystal_density_diffrn 1.371
_exptl_crystal_description PLATE
_exptl_crystal_F_000 2428
_exptl_crystal_size_max 0.20
_exptl_crystal_size_mid 0.18
_exptl_crystal_size_min 0.15
_refine_diff_density_max 3.333
_refine_diff_density_min -1.061
_refine_diff_density_rms 0.195
_refine_ls_extinction_method none
_refine_ls_goodness_of_fit_ref 0.970
_refine_ls_hydrogen_treatment constr
_refine_ls_matrix_type full
_refine_ls_number_parameters 1231
_refine_ls_number_reflns 24667
_refine_ls_number_restraints 186
_refine_ls_restrained_S_all 0.976
_refine_ls_R_factor_all 0.1777
_refine_ls_R_factor_gt 0.1359
_refine_ls_shift/su_max 0.043
_refine_ls_shift/su_mean 0.007
_refine_ls_structure_factor_coef Fsqd
_refine_ls_weighting_details 'w=1/[\s^2^(Fo^2^)+(0.1672P)^2^] where P=(Fo^2^+2Fc^2^)/3'
_refine_ls_weighting_scheme calc
_refine_ls_wR_factor_gt 0.3385
_refine_ls_wR_factor_ref 0.3651
_reflns_Friedel_coverage 0.000
_reflns_number_gt 9517
_reflns_number_total 24667
_reflns_threshold_expression 'I > 2\s(I)'
_cod_data_source_file ic6b01551_si_002.cif
_cod_data_source_block PTC-42
_cod_depositor_comments
;
The following automatic conversions were performed:

data item '_exptl_absorpt_correction_type' value 'Multi-scan' was
changed to 'multi-scan' in accordance with the
/home/saulius/struct/COD-crude-data/automatic-downloads/DataCite-retrospective/ACS/depositions/lib/dictionaries/cif_core.dic
dictionary named 'cif_core.dic' version 2.4.2 last updated on
2011-04-26.

Automatic conversion script
Id: cif_fix_values 6909 2019-04-08 15:41:33Z antanas 
;
_cod_database_code 4348749
_shelx_shelxl_version_number 2014/7
_shelx_space_group_comment
;
The symmetry employed for this shelxl refinement is uniquely defined
by the following loop, which should always be used as a source of
symmetry information in preference to the above space-group names.
They are only intended as comments.
;

loop_
_space_group_symop_operation_xyz
'x, y, z'
'-x, -y, -z'

loop_
_atom_site_label
_atom_site_type_symbol
_atom_site_fract_x
_atom_site_fract_y
_atom_site_fract_z
_atom_site_U_iso_or_equiv
_atom_site_adp_type
_atom_site_occupancy
_atom_site_site_symmetry_order
_atom_site_calc_flag
_atom_site_refinement_flags_posn
_atom_site_refinement_flags_adp
Zn00 Zn 1.07358(7) 0.25645(5) 0.41151(4) 0.0457(3) Uani 1 1 d . .
Ti0A Ti 0.94824(10) 0.19768(8) 0.24588(7) 0.0429(4) Uani 1 1 d . .
Ti03 Ti 0.47529(11) 0.30609(7) 0.86591(7) 0.0413(4) Uani 1 1 d . .
Ti1A Ti 0.78217(10) 0.27720(7) 0.32458(7) 0.0407(4) Uani 1 1 d . .
Ti05 Ti 0.95220(11) 0.35137(8) 0.24827(7) 0.0441(4) Uani 1 1 d . .
Ti06 Ti 0.53263(10) 0.25060(7) 0.64770(6) 0.0407(4) Uani 1 1 d . .
Ti07 Ti 0.69186(11) 0.23586(8) 0.85137(7) 0.0449(4) Uani 1 1 d . .
Ti08 Ti 0.49525(12) 0.15412(7) 0.85932(7) 0.0441(4) Uani 1 1 d . .
P09 P 0.35231(15) 0.23605(11) 0.76854(10) 0.0439(5) Uani 1 1 d . .
P0A P 0.62626(17) 0.35108(11) 0.75751(10) 0.0438(5) Uani 1 1 d . .
P0B P 0.90514(17) 0.15488(11) 0.38783(10) 0.0459(5) Uani 1 1 d . .
P0C P 0.65690(18) 0.13726(12) 0.74879(10) 0.0488(6) Uani 1 1 d . .
P0D P 1.15352(16) 0.26453(12) 0.27197(11) 0.0481(6) Uani 1 1 d . .
P0E P 0.91131(17) 0.37728(11) 0.39158(11) 0.0452(5) Uani 1 1 d . .
O00F O 0.9298(3) 0.2714(2) 0.3027(2) 0.0355(11) Uani 1 1 d . .
O00G O 0.8082(4) 0.2028(3) 0.3872(2) 0.0425(13) Uani 1 1 d . .
O00H O 0.5508(4) 0.2354(2) 0.8225(2) 0.0367(12) Uani 1 1 d . .
O00I O 0.3786(4) 0.1705(3) 0.8048(3) 0.0466(14) Uani 1 1 d . .
O00J O 0.8123(4) 0.3393(3) 0.3883(2) 0.0442(13) Uani 1 1 d . .
O00K O 0.7940(4) 0.2115(3) 0.2568(2) 0.0431(13) Uani 1 1 d . .
O00L O 1.0963(4) 0.2056(3) 0.2514(3) 0.0460(13) Uani 1 1 d . .
O00M O 0.4764(4) 0.3159(3) 0.5982(3) 0.0487(14) Uani 1 1 d . .
O00N O 0.4327(4) 0.2245(3) 0.9157(2) 0.0425(13) Uani 1 1 d . .
O00O O 0.6284(4) 0.1592(3) 0.9027(2) 0.0460(14) Uani 1 1 d . .
O00P O 0.7124(4) 0.3117(3) 0.7907(2) 0.0456(14) Uani 1 1 d . .
O00Q O 0.3616(4) 0.2942(3) 0.8101(3) 0.0457(13) Uani 1 1 d . .
O00R O 0.7986(4) 0.3507(3) 0.2586(2) 0.0440(13) Uani 1 1 d . .
O00S O 1.1000(4) 0.3310(3) 0.2515(3) 0.0494(14) Uani 1 1 d . .
O00T O 0.6128(4) 0.1803(3) 0.6959(2) 0.0483(14) Uani 1 1 d . .
O00U O 0.9422(4) 0.1373(3) 0.3205(3) 0.0459(13) Uani 1 1 d . .
O00V O 0.6120(4) 0.2996(3) 0.9081(2) 0.0452(13) Uani 1 1 d . .
O00W O 0.5932(4) 0.3175(3) 0.7003(2) 0.0429(13) Uani 1 1 d . .
O00X O 0.4132(4) 0.2439(3) 0.7069(3) 0.0480(14) Uani 1 1 d . .
O00Y O 0.7312(4) 0.1740(3) 0.7869(3) 0.0511(14) Uani 1 1 d . .
O00Z O 0.9470(4) 0.2786(3) 0.1867(2) 0.0476(14) Uani 1 1 d . .
O010 O 0.4944(4) 0.1876(3) 0.5961(3) 0.0520(15) Uani 1 1 d . .
O011 O 0.9594(4) 0.1373(3) 0.1897(3) 0.0537(15) Uani 1 1 d . .
O012 O 0.5360(4) 0.3677(3) 0.8033(3) 0.0457(13) Uani 1 1 d . .
O013 O 1.1741(4) 0.2602(3) 0.3415(3) 0.0562(16) Uani 1 1 d . .
O014 O 0.6475(4) 0.2797(3) 0.3366(3) 0.0530(15) Uani 1 1 d . .
N016 N 1.1690(5) 0.2461(4) 0.4840(3) 0.0474(17) Uani 1 1 d . .
O017 O 0.9622(5) 0.4214(3) 0.1966(3) 0.0606(17) Uani 1 1 d . .
O018 O 0.5729(5) 0.1071(3) 0.7925(3) 0.0538(15) Uani 1 1 d . .
O019 O 0.9503(4) 0.4001(3) 0.3257(3) 0.0493(14) Uani 1 1 d . .
O01A O 0.4074(5) 0.3645(3) 0.9123(3) 0.0574(16) Uani 1 1 d . .
O01B O 0.9895(4) 0.3366(3) 0.4285(3) 0.0517(15) Uani 1 1 d . .
O01C O 0.8126(4) 0.2363(3) 0.8858(3) 0.0593(17) Uani 1 1 d . .
O01D O 0.4504(5) 0.0822(3) 0.8983(3) 0.0582(17) Uani 1 1 d . .
N01E N 0.6778(5) 0.2574(4) 0.5934(3) 0.0505(18) Uani 1 1 d . .
N01F N 0.7911(8) 0.2596(5) 0.5147(4) 0.081(3) Uani 1 1 d . .
C01G C 0.6743(8) 0.4297(5) 0.7326(4) 0.057(2) Uani 1 1 d . .
C01H C 0.3574(7) 0.2216(5) 0.9667(4) 0.056(2) Uani 1 1 d . .
H01H H 0.3539 0.2646 0.9857 0.067 Uiso 1 1 calc R U
C01I C 1.2741(6) 0.2619(5) 0.2292(4) 0.053(2) Uani 1 1 d . .
C01J C 0.2179(7) 0.2328(5) 0.7487(4) 0.052(2) Uani 1 1 d . .
C01K C 0.8774(7) 0.4490(4) 0.4339(5) 0.055(2) Uani 1 1 d . .
C01L C 0.6568(8) 0.3389(5) 0.9541(5) 0.065(3) Uani 1 1 d . .
H01L H 0.7242 0.3181 0.9630 0.078 Uiso 1 1 calc R U
N01M N 1.3046(7) 0.2491(6) 0.5382(4) 0.096(4) Uani 1 1 d . .
C01N C 0.6695(7) 0.1109(5) 0.9471(5) 0.064(3) Uani 1 1 d . .
C01O C 0.7705(8) 0.2730(8) 0.6125(6) 0.107(5) Uani 1 1 d . .
H01O H 0.7840 0.2823 0.6535 0.129 Uiso 1 1 calc R U
C01P C 0.7110(6) 0.1767(5) 0.2341(4) 0.052(2) Uani 1 1 d . .
H01P H 0.6464 0.2005 0.2456 0.063 Uiso 1 1 calc R U
C01Q C 0.8658(8) 0.0798(5) 0.4269(4) 0.060(2) Uani 1 1 d . .
C01R C 0.8396(10) 0.2733(7) 0.5651(7) 0.104(4) Uani 1 1 d . .
H01R H 0.9088 0.2816 0.5670 0.125 Uiso 1 1 calc R U
C01S C 0.1642(7) 0.2899(6) 0.7355(5) 0.074(3) Uani 1 1 d . .
H01S H 0.1926 0.3306 0.7394 0.088 Uiso 1 1 calc R U
C01T C 0.9551(8) 0.2798(6) 0.1192(4) 0.064(3) Uani 1 1 d . .
H01T H 0.9397 0.2359 0.1062 0.077 Uiso 1 1 calc R U
C01U C 1.1464(8) 0.2291(7) 0.5446(5) 0.091(4) Uani 1 1 d . .
H01U H 1.0827 0.2175 0.5615 0.109 Uiso 1 1 calc R U
C01V C 0.7265(7) 0.4016(5) 0.2346(5) 0.061(3) Uani 1 1 d . .
H01V H 0.7624 0.4265 0.2006 0.073 Uiso 1 1 calc R U
C01W C 1.3072(7) 0.3147(6) 0.1913(5) 0.074(3) Uani 1 1 d . .
H01W H 1.2670 0.3538 0.1881 0.088 Uiso 1 1 calc R U
C01X C 0.7308(10) 0.0706(6) 0.7145(5) 0.074(3) Uani 1 1 d . .
C01Y C 0.6960(9) 0.2522(6) 0.5347(5) 0.077(3) Uani 1 1 d . .
H01Y H 0.6448 0.2436 0.5077 0.092 Uiso 1 1 calc R U
C01Z C 1.2651(8) 0.2578(8) 0.4820(6) 0.108(5) Uani 1 1 d . .
H01Z H 1.3021 0.2708 0.4457 0.130 Uiso 1 1 calc R U
C020 C 1.4569(8) 0.2541(7) 0.1601(6) 0.083(4) Uani 1 1 d . .
H020 H 1.5189 0.2519 0.1370 0.099 Uiso 1 1 calc R U
C021 C 0.7155(10) 0.1426(6) 1.0010(5) 0.090(4) Uani 1 1 d . .
H02A H 0.7692 0.1703 0.9853 0.134 Uiso 1 1 calc R U
H02B H 0.7432 0.1090 1.0294 0.134 Uiso 1 1 calc R U
H02C H 0.6634 0.1688 1.0227 0.134 Uiso 1 1 calc R U
C022 C 0.4086(9) 0.0205(5) 0.9074(6) 0.085(4) Uani 1 1 d . .
H022 H 0.3960 0.0133 0.9527 0.102 Uiso 1 1 calc R U
C023 C 0.7205(8) 0.1748(6) 0.1634(5) 0.073(3) Uani 1 1 d . U
H0AA H 0.7328 0.2182 0.1459 0.110 Uiso 1 1 calc R U
H H 0.6581 0.1600 0.1479 0.110 Uiso 1 1 calc R U
HA H 0.7766 0.1450 0.1516 0.110 Uiso 1 1 calc R U
C024 C 0.6385(8) 0.3728(6) 0.2077(6) 0.083(4) Uani 1 1 d . .
H1AA H 0.6616 0.3480 0.1722 0.124 Uiso 1 1 calc R U
HB H 0.5904 0.4075 0.1946 0.124 Uiso 1 1 calc R U
HC H 0.6060 0.3442 0.2386 0.124 Uiso 1 1 calc R U
C025 C 0.0608(9) 0.2855(7) 0.7152(6) 0.095(4) Uani 1 1 d . U
H025 H 0.0205 0.3233 0.7053 0.114 Uiso 1 1 calc R U
C026 C 1.0647(9) 0.2917(7) 0.0982(5) 0.098(4) Uani 1 1 d . U
H2AA H 1.0864 0.3306 0.1168 0.147 Uiso 1 1 calc R U
HD H 1.0694 0.2978 0.0533 0.147 Uiso 1 1 calc R U
HE H 1.1080 0.2544 0.1110 0.147 Uiso 1 1 calc R U
C027 C 1.2333(10) 0.2321(7) 0.5761(5) 0.090(4) Uani 1 1 d . .
H027 H 1.2394 0.2231 0.6189 0.108 Uiso 1 1 calc R U
C028 C 0.5046(9) 0.1184(5) 0.5945(5) 0.072(3) Uani 1 1 d . .
H028 H 0.5740 0.1045 0.6070 0.087 Uiso 1 1 calc R U
C029 C 0.0249(12) 0.2256(8) 0.7109(7) 0.107(5) Uani 1 1 d . U
H029 H -0.0417 0.2234 0.6978 0.129 Uiso 1 1 calc R U
C02A C 0.8039(12) -0.0398(7) 0.4861(7) 0.098(4) Uani 1 1 d . U
C02B C 0.9265(9) 0.5065(5) 0.4221(7) 0.086(4) Uani 1 1 d . .
H3AA H 0.9736 0.5094 0.3883 0.103 Uiso 1 1 calc R U
C02C C 0.8056(9) 0.4473(6) 0.4823(6) 0.082(3) Uani 1 1 d . .
H4AA H 0.7694 0.4095 0.4914 0.098 Uiso 1 1 calc R U
C02D C 0.2538(8) 0.2107(7) 0.9439(6) 0.101(4) Uani 1 1 d . .
H02D H 0.2370 0.2437 0.9119 0.151 Uiso 1 1 calc R U
H02E H 0.2041 0.2137 0.9782 0.151 Uiso 1 1 calc R U
H02F H 0.2535 0.1677 0.9271 0.151 Uiso 1 1 calc R U
C02E C 0.9077(11) 0.5617(6) 0.4600(8) 0.110(5) Uani 1 1 d . .
H5AA H 0.9460 0.5990 0.4529 0.132 Uiso 1 1 calc R U
C02F C 1.4290(8) 0.2031(7) 0.1930(8) 0.099(4) Uani 1 1 d . .
H6AA H 1.4702 0.1645 0.1924 0.119 Uiso 1 1 calc R U
C02G C 0.5942(10) 0.3366(6) 1.0136(5) 0.093(4) Uani 1 1 d . .
H02G H 0.5286 0.3586 1.0072 0.139 Uiso 1 1 calc R U
H02H H 0.6287 0.3582 1.0452 0.139 Uiso 1 1 calc R U
H02I H 0.5849 0.2914 1.0271 0.139 Uiso 1 1 calc R U
C02H C 0.6173(11) 0.4847(6) 0.7339(7) 0.105(5) Uani 1 1 d . .
H02J H 0.5501 0.4824 0.7498 0.126 Uiso 1 1 calc R U
C02I C 0.3881(9) 0.1706(6) 1.0169(5) 0.083(3) Uani 1 1 d . .
H02K H 0.4019 0.1287 0.9985 0.125 Uiso 1 1 calc R U
H02L H 0.3334 0.1670 1.0481 0.125 Uiso 1 1 calc R U
H02M H 0.4486 0.1837 1.0360 0.125 Uiso 1 1 calc R U
C02J C 0.1773(8) 0.1745(6) 0.7427(5) 0.079(3) Uani 1 1 d . .
H02N H 0.2167 0.1360 0.7511 0.095 Uiso 1 1 calc R U
C02K C 1.3363(8) 0.2045(6) 0.2301(7) 0.090(4) Uani 1 1 d . .
H7AA H 1.3176 0.1676 0.2547 0.108 Uiso 1 1 calc R U
C02L C 1.4008(9) 0.3088(7) 0.1581(6) 0.096(4) Uani 1 1 d . .
H8AA H 1.4239 0.3447 0.1339 0.115 Uiso 1 1 calc R U
C02N C 0.8345(11) 0.5601(7) 0.5059(8) 0.099(4) Uani 1 1 d . .
H9AA H 0.8169 0.5971 0.5288 0.119 Uiso 1 1 calc R U
C02O C 0.7738(10) 0.4344(7) 0.7103(7) 0.105(5) Uani 1 1 d . .
H02O H 0.8173 0.3969 0.7082 0.126 Uiso 1 1 calc R U
C02P C 0.0752(10) 0.1701(8) 0.7237(7) 0.109(5) Uani 1 1 d . .
H02P H 0.0459 0.1296 0.7204 0.131 Uiso 1 1 calc R U
C02Q C 0.6945(9) 0.4486(6) 0.2831(7) 0.095(4) Uani 1 1 d . .
H0BA H 0.6663 0.4886 0.2635 0.142 Uiso 1 1 calc R U
HF H 0.7529 0.4584 0.3063 0.142 Uiso 1 1 calc R U
HG H 0.6436 0.4295 0.3111 0.142 Uiso 1 1 calc R U
C02R C 0.7486(17) 0.5517(9) 0.6909(7) 0.119(6) Uani 1 1 d . .
H02R H 0.7732 0.5920 0.6762 0.143 Uiso 1 1 calc R U
C02S C 0.7460(10) 0.0649(6) 0.9157(6) 0.096(4) Uani 1 1 d . .
H02Q H 0.7183 0.0503 0.8781 0.144 Uiso 1 1 calc R U
H02S H 0.7610 0.0275 0.9435 0.144 Uiso 1 1 calc R U
H02T H 0.8077 0.0875 0.9052 0.144 Uiso 1 1 calc R U
C02T C 0.6746(11) 0.4074(6) 0.9278(7) 0.105(5) Uani 1 1 d . .
H02U H 0.7344 0.4065 0.9000 0.158 Uiso 1 1 calc R U
H02V H 0.6849 0.4358 0.9614 0.158 Uiso 1 1 calc R U
H02W H 0.6161 0.4237 0.9051 0.158 Uiso 1 1 calc R U
C02U C 0.7099(9) 0.1080(6) 0.2649(6) 0.093(4) Uani 1 1 d . U
H1BA H 0.6563 0.1066 0.2971 0.139 Uiso 1 1 calc R U
HH H 0.7748 0.0973 0.2832 0.139 Uiso 1 1 calc R U
HI H 0.6979 0.0767 0.2341 0.139 Uiso 1 1 calc R U
C02V C 0.4943(11) 0.1003(6) 0.5299(7) 0.106(5) Uani 1 1 d . U
H02X H 0.4373 0.1252 0.5123 0.160 Uiso 1 1 calc R U
H02Y H 0.4828 0.0540 0.5292 0.160 Uiso 1 1 calc R U
HJ H 0.5559 0.1098 0.5058 0.160 Uiso 1 1 calc R U
C02W C 0.9540(12) 0.3041(8) 0.8885(9) 0.137(6) Uani 1 1 d . U
H02Z H 0.8975 0.3361 0.8902 0.205 Uiso 1 1 calc R U
HK H 0.9910 0.3091 0.8489 0.205 Uiso 1 1 calc R U
HL H 0.9989 0.3106 0.9219 0.205 Uiso 1 1 calc R U
C02X C 0.5420(10) 0.2762(8) 0.3518(7) 0.102(4) Uani 1 1 d . U
H2BA H 0.5081 0.2864 0.3123 0.123 Uiso 1 1 calc R U
C02Y C 0.6507(15) 0.5466(7) 0.7130(9) 0.134(6) Uani 1 1 d . .
H02 H 0.6062 0.5837 0.7142 0.160 Uiso 1 1 calc R U
C02Z C 0.4609(14) 0.3845(7) 0.5980(8) 0.113(5) Uani 1 1 d . .
C030 C 0.783(2) -0.0486(10) 0.6888(11) 0.165(8) Uani 1 1 d . U
C031 C 0.8089(14) 0.4964(10) 0.6910(8) 0.130(6) Uani 1 1 d . .
H031 H 0.8773 0.4993 0.6775 0.157 Uiso 1 1 calc R U
C032 C 0.3076(11) 0.0201(7) 0.8784(8) 0.126(5) Uani 1 1 d . U
H03A H 0.2676 0.0593 0.8888 0.189 Uiso 1 1 calc R U
H03B H 0.2722 -0.0181 0.8941 0.189 Uiso 1 1 calc R U
H03C H 0.3175 0.0187 0.8337 0.189 Uiso 1 1 calc R U
C033 C 0.9801(13) 0.4843(7) 0.1675(8) 0.117(5) Uani 1 1 d . U
H033 H 0.9351 0.4863 0.1319 0.140 Uiso 1 1 calc R U
C034 C 0.7870(13) 0.5026(8) 0.5178(8) 0.119(5) Uani 1 1 d . .
H034 H 0.7395 0.5001 0.5514 0.142 Uiso 1 1 calc R U
C035 C 0.8807(11) 0.3285(6) 0.0886(5) 0.099(4) Uani 1 1 d . .
H03M H 0.8121 0.3189 0.1027 0.148 Uiso 1 1 calc R U
H03N H 0.8875 0.3254 0.0439 0.148 Uiso 1 1 calc R U
H03O H 0.8949 0.3723 0.0996 0.148 Uiso 1 1 calc R U
C036 C 0.993(2) 0.0842(12) 0.1517(12) 0.172(8) Uani 1 1 d . U
C037 C 0.5133(14) 0.3334(9) 0.3916(10) 0.170(8) Uani 1 1 d . U
H03P H 0.5466 0.3275 0.4307 0.254 Uiso 1 1 calc R U
H03Q H 0.4403 0.3360 0.3993 0.254 Uiso 1 1 calc R U
H03R H 0.5344 0.3734 0.3702 0.254 Uiso 1 1 calc R U
C038 C 0.5110(12) 0.2128(8) 0.3715(9) 0.141(6) Uani 1 1 d . U
H03S H 0.5382 0.1812 0.3423 0.211 Uiso 1 1 calc R U
H03T H 0.4375 0.2126 0.3733 0.211 Uiso 1 1 calc R U
H03U H 0.5363 0.2014 0.4123 0.211 Uiso 1 1 calc R U
C03A C 0.9671(16) 0.0213(10) 0.1771(12) 0.190(9) Uani 1 1 d . U
H03V H 0.8939 0.0190 0.1807 0.285 Uiso 1 1 calc R U
H03W H 0.9950 0.0142 0.2179 0.285 Uiso 1 1 calc R U
H03X H 0.9950 -0.0122 0.1501 0.285 Uiso 1 1 calc R U
C03B C 0.9164(12) 0.2397(8) 0.8953(9) 0.126(5) Uani 1 1 d . U
C03C C 0.4840(11) -0.0322(6) 0.8874(8) 0.111(5) Uani 1 1 d . U
H03D H 0.4938 -0.0295 0.8426 0.166 Uiso 1 1 calc R U
H03E H 0.4589 -0.0746 0.9004 0.166 Uiso 1 1 calc R U
H03F H 0.5482 -0.0267 0.9063 0.166 Uiso 1 1 calc R U
C03D C 0.4310(13) 0.0846(7) 0.6375(8) 0.131(6) Uani 1 1 d . .
H03G H 0.4440 0.0940 0.6800 0.197 Uiso 1 1 calc R U
H03H H 0.4385 0.0378 0.6325 0.197 Uiso 1 1 calc R U
H03I H 0.3624 0.0999 0.6281 0.197 Uiso 1 1 calc R U
C03E C 0.9360(16) 0.5357(8) 0.2064(9) 0.157(7) Uani 1 1 d . U
H03Y H 0.8644 0.5428 0.1985 0.236 Uiso 1 1 calc R U
HM H 0.9705 0.5759 0.1968 0.236 Uiso 1 1 calc R U
HN H 0.9438 0.5227 0.2498 0.236 Uiso 1 1 calc R U
C03G C 0.8055(18) 0.0913(11) 0.6699(12) 0.174(8) Uani 1 1 d . U
C03H C 0.873(3) -0.0396(16) 0.4437(17) 0.252(14) Uani 1 1 d . U
C03I C 0.9796(12) 0.1825(9) 0.8982(10) 0.149(7) Uani 1 1 d . U
C03J C 0.718(2) 0.0134(13) 0.7254(12) 0.194(10) Uani 1 1 d . U
C03K C 0.7968(18) 0.0756(11) 0.4760(12) 0.179(8) Uani 1 1 d . U
C03L C 0.927(2) 0.0208(16) 0.4282(15) 0.244(13) Uani 1 1 d . U
C03O C 0.8514(16) -0.0253(11) 0.6707(11) 0.155(7) Uani 1 1 d . U
C03P C 0.5247(19) 0.4191(10) 0.5612(13) 0.197(9) Uani 1 1 d . U
C03R C 0.3643(16) 0.4059(8) 0.6250(11) 0.173(8) Uani 1 1 d . U
H03J H 0.3640 0.3977 0.6696 0.260 Uiso 1 1 calc R U
H03K H 0.3111 0.3821 0.6079 0.260 Uiso 1 1 calc R U
H03L H 0.3526 0.4523 0.6157 0.260 Uiso 1 1 calc R U
C03S C 0.762(2) 0.0116(14) 0.5034(13) 0.207(10) Uani 1 1 d . U
C040 C 1.064(2) 0.0998(14) 0.1130(15) 0.274(15) Uani 1 1 d . U
H04A H 1.0708 0.0680 0.0810 0.411 Uiso 1 1 calc R U
H04B H 1.1269 0.1005 0.1343 0.411 Uiso 1 1 calc R U
H04C H 1.0478 0.1427 0.0942 0.411 Uiso 1 1 calc R U
C042 C 0.861(2) 0.0401(15) 0.6310(15) 0.226(11) Uani 1 1 d . U
O3 O 0.9882(4) 0.1809(3) 0.4246(3) 0.0540(16) Uani 1 1 d . .
C12 C 0.3300(16) 0.4162(10) 0.9227(10) 0.148(7) Uiso 1 1 d . .
C16 C 0.263(2) 0.4035(12) 0.9665(14) 0.236(12) Uiso 1 1 d . .
H16A H 0.2566 0.3566 0.9715 0.354 Uiso 1 1 calc R U
H16B H 0.1979 0.4241 0.9558 0.354 Uiso 1 1 calc R U
H16C H 0.2838 0.4201 1.0050 0.354 Uiso 1 1 calc R U
C18 C 0.3556(17) 0.4776(10) 0.8995(11) 0.190(9) Uiso 1 1 d . .
H18A H 0.4210 0.4878 0.9144 0.285 Uiso 1 1 calc R U
H18B H 0.3044 0.5099 0.9133 0.285 Uiso 1 1 calc R U
H18C H 0.3592 0.4782 0.8545 0.285 Uiso 1 1 calc R U
C15 C 1.0796(17) 0.4847(10) 0.1382(11) 0.191(9) Uiso 1 1 d . .
H15A H 1.1231 0.4512 0.1580 0.286 Uiso 1 1 calc R U
H15B H 1.1075 0.5271 0.1422 0.286 Uiso 1 1 calc R U
H15C H 1.0755 0.4761 0.0946 0.286 Uiso 1 1 calc R U

loop_
_atom_site_aniso_label
_atom_site_aniso_U_11
_atom_site_aniso_U_22
_atom_site_aniso_U_33
_atom_site_aniso_U_23
_atom_site_aniso_U_13
_atom_site_aniso_U_12
Zn00 0.0358(5) 0.0639(7) 0.0378(5) -0.0032(5) -0.0110(4) 0.0020(4)
Ti0A 0.0324(7) 0.0625(10) 0.0340(8) -0.0065(7) -0.0054(6) 0.0036(6)
Ti03 0.0408(8) 0.0512(9) 0.0317(8) -0.0008(6) -0.0023(6) 0.0010(6)
Ti1A 0.0312(7) 0.0580(9) 0.0330(8) -0.0038(7) -0.0057(6) 0.0027(6)
Ti05 0.0377(8) 0.0570(10) 0.0367(8) 0.0022(7) -0.0034(6) 0.0029(6)
Ti06 0.0341(7) 0.0585(9) 0.0289(7) 0.0017(6) -0.0086(6) 0.0052(6)
Ti07 0.0359(8) 0.0675(10) 0.0312(8) 0.0032(7) -0.0101(6) 0.0019(7)
Ti08 0.0479(9) 0.0490(9) 0.0352(8) 0.0048(7) -0.0082(7) -0.0004(7)
P09 0.0324(10) 0.0602(14) 0.0386(12) 0.0017(10) -0.0051(9) 0.0010(9)
P0A 0.0441(12) 0.0550(13) 0.0330(11) 0.0036(10) -0.0091(9) -0.0068(9)
P0B 0.0415(12) 0.0566(14) 0.0396(12) 0.0026(10) -0.0079(9) -0.0024(9)
P0C 0.0508(13) 0.0608(14) 0.0334(11) 0.0011(10) -0.0117(10) 0.0169(10)
P0D 0.0293(10) 0.0748(16) 0.0400(12) -0.0042(11) -0.0016(9) 0.0012(10)
P0E 0.0416(12) 0.0548(14) 0.0399(12) -0.0080(10) -0.0082(9) 0.0036(9)
O00F 0.029(3) 0.050(3) 0.027(3) 0.001(2) 0.001(2) 0.005(2)
O00G 0.032(3) 0.062(4) 0.032(3) 0.001(3) 0.005(2) 0.003(2)
O00H 0.036(3) 0.050(3) 0.024(3) 0.003(2) -0.004(2) 0.000(2)
O00I 0.044(3) 0.057(4) 0.039(3) 0.004(3) -0.007(3) -0.004(3)
O00J 0.044(3) 0.055(3) 0.033(3) -0.010(3) 0.001(2) 0.002(2)
O00K 0.029(3) 0.069(4) 0.032(3) -0.007(3) -0.008(2) -0.002(2)
O00L 0.030(3) 0.064(4) 0.042(3) -0.003(3) 0.004(2) 0.006(2)
O00M 0.046(3) 0.061(4) 0.038(3) 0.006(3) -0.015(3) 0.004(3)
O00N 0.044(3) 0.053(3) 0.031(3) -0.001(2) 0.001(2) -0.003(2)
O00O 0.048(3) 0.058(4) 0.032(3) 0.006(3) -0.014(2) 0.004(3)
O00P 0.034(3) 0.073(4) 0.029(3) 0.004(3) -0.004(2) -0.005(3)
O00Q 0.035(3) 0.057(4) 0.045(3) -0.001(3) -0.006(2) 0.001(2)
O00R 0.031(3) 0.061(4) 0.040(3) 0.000(3) -0.007(2) 0.007(2)
O00S 0.035(3) 0.063(4) 0.050(4) -0.005(3) 0.005(3) -0.001(3)
O00T 0.046(3) 0.068(4) 0.028(3) 0.010(3) 0.000(2) 0.020(3)
O00U 0.035(3) 0.058(4) 0.043(3) -0.003(3) 0.002(2) 0.008(2)
O00V 0.048(3) 0.067(4) 0.022(3) -0.005(2) -0.005(2) -0.008(3)
O00W 0.042(3) 0.059(4) 0.028(3) 0.001(2) -0.004(2) -0.004(2)
O00X 0.040(3) 0.065(4) 0.038(3) 0.003(3) 0.000(2) 0.004(3)
O00Y 0.045(3) 0.072(4) 0.034(3) 0.002(3) -0.004(3) 0.014(3)
O00Z 0.045(3) 0.070(4) 0.027(3) -0.002(3) 0.000(2) 0.004(3)
O010 0.052(4) 0.066(4) 0.038(3) -0.006(3) -0.017(3) 0.006(3)
O011 0.051(4) 0.068(4) 0.043(3) -0.024(3) 0.001(3) 0.010(3)
O012 0.048(3) 0.047(3) 0.041(3) 0.002(3) -0.005(3) 0.001(2)
O013 0.031(3) 0.089(5) 0.049(4) -0.007(3) -0.008(3) 0.006(3)
O014 0.030(3) 0.078(4) 0.050(4) 0.002(3) -0.003(3) 0.004(3)
N016 0.037(4) 0.073(5) 0.032(4) -0.001(3) -0.012(3) 0.002(3)
O017 0.062(4) 0.065(4) 0.054(4) 0.017(3) -0.008(3) -0.002(3)
O018 0.067(4) 0.049(3) 0.044(3) 0.007(3) -0.012(3) 0.009(3)
O019 0.049(3) 0.052(3) 0.047(4) 0.000(3) 0.000(3) -0.003(3)
O01A 0.076(4) 0.055(4) 0.040(3) -0.008(3) 0.006(3) 0.010(3)
O01B 0.044(3) 0.071(4) 0.040(3) -0.011(3) -0.013(3) 0.016(3)
O01C 0.034(3) 0.100(5) 0.044(3) 0.006(3) -0.011(3) -0.005(3)
O01D 0.069(4) 0.051(4) 0.056(4) 0.007(3) -0.023(3) -0.018(3)
N01E 0.047(4) 0.076(5) 0.028(4) -0.001(3) -0.008(3) 0.007(3)
N01F 0.082(7) 0.119(8) 0.040(5) 0.008(5) 0.014(5) 0.001(6)
C01G 0.069(6) 0.064(6) 0.039(5) 0.006(4) -0.021(5) -0.018(5)
C01H 0.061(6) 0.068(6) 0.038(5) -0.004(4) 0.015(4) -0.012(5)
C01I 0.032(4) 0.072(6) 0.054(6) -0.007(5) -0.004(4) 0.001(4)
C01J 0.039(5) 0.077(7) 0.040(5) -0.006(4) -0.002(4) -0.002(4)
C01K 0.052(5) 0.054(6) 0.059(6) -0.011(5) -0.012(5) 0.003(4)
C01L 0.060(6) 0.088(8) 0.050(6) -0.015(5) -0.013(5) -0.013(5)
N01M 0.046(5) 0.191(12) 0.051(6) 0.006(6) -0.027(4) -0.006(6)
C01N 0.060(6) 0.079(7) 0.049(6) 0.020(5) -0.015(5) 0.014(5)
C01O 0.036(6) 0.236(17) 0.052(7) -0.025(9) -0.001(5) -0.014(7)
C01P 0.035(4) 0.075(6) 0.050(5) -0.019(5) -0.014(4) -0.011(4)
C01Q 0.065(6) 0.079(7) 0.034(5) 0.013(4) -0.004(4) 0.008(5)
C01R 0.055(7) 0.173(14) 0.082(10) -0.019(9) 0.018(7) 0.010(7)
C01S 0.038(5) 0.123(10) 0.060(7) -0.009(6) -0.015(5) 0.007(5)
C01T 0.067(6) 0.101(8) 0.025(4) -0.002(5) 0.000(4) 0.003(5)
C01U 0.047(6) 0.178(13) 0.046(6) 0.024(7) -0.011(5) 0.001(6)
C01V 0.048(5) 0.071(6) 0.064(6) 0.005(5) -0.020(5) 0.016(4)
C01W 0.042(5) 0.106(9) 0.070(7) 0.006(6) 0.007(5) 0.005(5)
C01X 0.093(9) 0.079(8) 0.052(6) -0.017(6) -0.033(6) 0.024(6)
C01Y 0.072(7) 0.127(10) 0.031(5) -0.010(6) 0.003(5) -0.005(6)
C01Z 0.035(6) 0.231(16) 0.059(7) 0.024(8) -0.015(5) -0.014(7)
C020 0.043(6) 0.126(11) 0.079(8) -0.007(8) 0.007(6) 0.001(7)
C021 0.116(10) 0.100(9) 0.052(7) 0.022(6) -0.032(7) -0.003(7)
C022 0.090(9) 0.066(7) 0.099(9) 0.026(7) -0.018(7) -0.008(6)
C023 0.059(6) 0.110(8) 0.056(6) -0.028(6) -0.029(5) -0.007(5)
C024 0.058(7) 0.099(9) 0.092(9) 0.014(7) -0.034(6) 0.003(6)
C025 0.072(6) 0.115(8) 0.095(7) 0.000(6) -0.014(6) 0.032(6)
C026 0.072(7) 0.171(11) 0.048(6) -0.004(7) 0.025(6) 0.003(7)
C027 0.087(9) 0.144(12) 0.040(6) -0.002(7) -0.024(6) 0.009(8)
C028 0.083(8) 0.061(7) 0.074(8) -0.006(6) -0.020(6) 0.005(6)
C029 0.086(7) 0.126(9) 0.109(8) 0.001(7) -0.015(7) 0.001(7)
C02A 0.095(6) 0.098(6) 0.100(6) -0.004(4) -0.002(4) -0.012(4)
C02B 0.075(8) 0.065(7) 0.120(11) -0.028(7) 0.014(7) -0.009(6)
C02C 0.086(8) 0.082(8) 0.079(8) -0.028(7) 0.009(7) -0.005(6)
C02D 0.046(6) 0.169(13) 0.084(9) 0.000(9) 0.016(6) -0.005(7)
C02E 0.081(9) 0.071(8) 0.181(17) -0.046(10) 0.002(10) -0.008(7)
C02F 0.041(6) 0.104(10) 0.150(14) -0.028(10) 0.018(7) 0.012(6)
C02G 0.112(10) 0.132(11) 0.038(6) -0.015(6) -0.010(6) -0.025(8)
C02H 0.106(10) 0.060(8) 0.149(14) 0.019(8) 0.006(9) -0.031(7)
C02I 0.090(9) 0.109(9) 0.048(6) 0.009(6) 0.009(6) -0.003(7)
C02J 0.046(6) 0.121(10) 0.071(7) 0.008(7) -0.010(5) -0.025(6)
C02K 0.040(6) 0.081(8) 0.147(12) -0.001(8) 0.020(7) -0.001(5)
C02L 0.064(7) 0.136(12) 0.081(9) 0.024(8) 0.029(7) 0.004(7)
C02N 0.089(10) 0.089(10) 0.123(13) -0.047(9) -0.009(9) 0.009(8)
C02O 0.093(10) 0.094(9) 0.126(12) 0.027(8) 0.025(9) -0.032(8)
C02P 0.088(10) 0.141(13) 0.105(11) 0.017(9) -0.041(8) -0.054(9)
C02Q 0.083(8) 0.079(8) 0.121(11) -0.017(8) -0.005(8) 0.031(6)
C02R 0.169(18) 0.119(14) 0.075(10) 0.014(9) -0.013(11) -0.075(13)
C02S 0.114(10) 0.086(9) 0.085(9) 0.013(7) -0.027(8) 0.030(7)
C02T 0.129(12) 0.087(9) 0.108(11) -0.027(8) -0.010(9) -0.054(8)
C02U 0.070(7) 0.114(9) 0.101(9) -0.022(7) -0.024(7) -0.039(6)
C02V 0.111(10) 0.106(9) 0.107(10) -0.041(8) -0.017(8) -0.013(8)
C02W 0.105(10) 0.143(12) 0.165(14) -0.001(10) 0.004(10) -0.038(9)
C02X 0.083(7) 0.120(8) 0.101(8) 0.000(7) 0.022(6) -0.007(6)
C02Y 0.162(17) 0.077(10) 0.162(17) 0.001(10) 0.010(14) -0.025(10)
C02Z 0.135(14) 0.089(10) 0.111(12) 0.030(9) 0.006(10) -0.001(9)
C030 0.186(11) 0.140(10) 0.163(11) 0.030(8) 0.007(9) 0.002(9)
C031 0.110(13) 0.151(16) 0.130(15) 0.019(13) 0.028(11) -0.055(12)
C032 0.125(11) 0.102(9) 0.157(13) -0.003(9) -0.052(10) -0.032(8)
C033 0.122(8) 0.106(8) 0.120(9) 0.002(7) 0.021(7) -0.004(7)
C034 0.128(13) 0.117(12) 0.109(12) -0.045(10) 0.036(10) 0.017(10)
C035 0.120(11) 0.131(11) 0.047(7) 0.002(7) -0.028(7) 0.006(8)
C036 0.179(12) 0.155(11) 0.181(12) -0.002(9) 0.010(9) -0.007(9)
C037 0.127(12) 0.169(14) 0.207(16) -0.012(13) 0.044(12) 0.020(11)
C038 0.127(12) 0.142(12) 0.153(13) -0.009(10) 0.039(10) -0.037(10)
C03A 0.165(15) 0.175(15) 0.229(17) -0.045(14) 0.030(14) 0.001(12)
C03B 0.094(8) 0.115(8) 0.172(10) -0.007(8) -0.018(7) -0.023(7)
C03C 0.115(10) 0.082(8) 0.137(11) -0.014(8) -0.015(9) -0.005(7)
C03D 0.154(15) 0.089(10) 0.152(16) 0.022(10) -0.023(13) -0.029(10)
C03E 0.196(15) 0.110(11) 0.166(14) -0.006(11) -0.005(13) -0.007(11)
C03G 0.166(11) 0.179(11) 0.181(11) -0.049(9) 0.002(9) -0.016(9)
C03H 0.254(14) 0.248(14) 0.254(14) -0.010(5) -0.001(5) -0.010(5)
C03I 0.085(9) 0.149(12) 0.206(15) 0.018(12) -0.016(10) 0.032(9)
C03J 0.224(13) 0.174(12) 0.179(12) -0.004(9) 0.020(9) 0.012(9)
C03K 0.176(9) 0.173(9) 0.186(9) 0.002(5) 0.004(5) -0.003(5)
C03L 0.244(13) 0.241(13) 0.245(13) -0.013(5) 0.001(5) -0.010(5)
C03O 0.122(9) 0.154(10) 0.181(11) 0.022(8) -0.005(8) 0.050(8)
C03P 0.219(17) 0.128(12) 0.235(18) 0.043(13) 0.025(15) -0.012(12)
C03R 0.186(15) 0.127(12) 0.199(16) -0.023(12) 0.018(13) 0.054(11)
C03S 0.204(11) 0.203(11) 0.211(11) 0.000(5) 0.001(5) -0.011(5)
C040 0.29(2) 0.25(2) 0.27(2) -0.035(16) 0.079(17) 0.043(16)
C042 0.218(14) 0.231(14) 0.230(14) -0.017(9) 0.002(9) -0.005(9)
O3 0.051(3) 0.070(4) 0.042(3) 0.008(3) -0.020(3) -0.010(3)

loop_
_atom_type_symbol
_atom_type_description
_atom_type_scat_dispersion_real
_atom_type_scat_dispersion_imag
_atom_type_scat_source
C C 0.0033 0.0016 'International Tables Vol C Tables 4.2.6.8 and 6.1.1.4'
H H 0.0000 0.0000 'International Tables Vol C Tables 4.2.6.8 and 6.1.1.4'
N N 0.0061 0.0033 'International Tables Vol C Tables 4.2.6.8 and 6.1.1.4'
P P 0.1023 0.0942 'International Tables Vol C Tables 4.2.6.8 and 6.1.1.4'
Ti Ti 0.2776 0.4457 'International Tables Vol C Tables 4.2.6.8 and 6.1.1.4'
I I -0.4742 1.8119 'International Tables Vol C Tables 4.2.6.8 and 6.1.1.4'
O O 0.0106 0.0060 'International Tables Vol C Tables 4.2.6.8 and 6.1.1.4'
Zn Zn 0.2839 1.4301 'International Tables Vol C Tables 4.2.6.8 and 6.1.1.4'

loop_
_geom_angle_atom_site_label_1
_geom_angle_atom_site_label_2
_geom_angle_atom_site_label_3
_geom_angle
O3 Zn00 O013 120.3(3)
O3 Zn00 O01B 108.6(3)
O013 Zn00 O01B 117.8(3)
O3 Zn00 N016 103.0(3)
O013 Zn00 N016 99.8(3)
O01B Zn00 N016 104.3(3)
O011 Ti0A O00L 94.8(3)
O011 Ti0A O00U 97.3(3)
O00L Ti0A O00U 92.1(2)
O011 Ti0A O00F 174.4(3)
O00L Ti0A O00F 87.4(2)
O00U Ti0A O00F 87.8(2)
O011 Ti0A O00Z 98.3(3)
O00L Ti0A O00Z 88.1(2)
O00U Ti0A O00Z 164.4(2)
O00F Ti0A O00Z 76.6(2)
O011 Ti0A O00K 101.7(3)
O00L Ti0A O00K 163.4(2)
O00U Ti0A O00K 87.5(2)
O00F Ti0A O00K 76.1(2)
O00Z Ti0A O00K 87.9(2)
O01A Ti03 O00H 174.0(3)
O01A Ti03 O012 98.1(3)
O00H Ti03 O012 87.3(2)
O01A Ti03 O00Q 95.3(3)
O00H Ti03 O00Q 87.3(2)
O012 Ti03 O00Q 89.9(2)
O01A Ti03 O00N 97.5(3)
O00H Ti03 O00N 77.2(2)
O012 Ti03 O00N 164.4(2)
O00Q Ti03 O00N 88.2(2)
O01A Ti03 O00V 100.5(3)
O00H Ti03 O00V 76.9(2)
O012 Ti03 O00V 88.0(2)
O00Q Ti03 O00V 164.2(2)
O00N Ti03 O00V 89.6(2)
O014 Ti1A O00J 97.8(3)
O014 Ti1A O00F 174.2(3)
O00J Ti1A O00F 87.6(2)
O014 Ti1A O00G 95.1(2)
O00J Ti1A O00G 89.0(2)
O00F Ti1A O00G 87.2(2)
O014 Ti1A O00K 98.1(2)
O00J Ti1A O00K 164.1(2)
O00F Ti1A O00K 76.6(2)
O00G Ti1A O00K 88.6(2)
O014 Ti1A O00R 100.8(2)
O00J Ti1A O00R 88.7(2)
O00F Ti1A O00R 77.0(2)
O00G Ti1A O00R 164.1(2)
O00K Ti1A O00R 89.4(2)
O017 Ti05 O00S 95.7(3)
O017 Ti05 O019 95.8(3)
O00S Ti05 O019 92.1(2)
O017 Ti05 O00F 175.0(3)
O00S Ti05 O00F 88.4(2)
O019 Ti05 O00F 86.7(2)
O017 Ti05 O00R 99.0(3)
O00S Ti05 O00R 165.2(2)
O019 Ti05 O00R 87.5(2)
O00F Ti05 O00R 76.8(2)
O017 Ti05 O00Z 101.1(3)
O00S Ti05 O00Z 87.6(2)
O019 Ti05 O00Z 163.1(2)
O00F Ti05 O00Z 76.3(2)
O00R Ti05 O00Z 88.4(2)
O00M Ti06 O010 91.7(3)
O00M Ti06 O00X 95.7(3)
O010 Ti06 O00X 95.7(3)
O00M Ti06 O00T 172.2(3)
O010 Ti06 O00T 88.8(3)
O00X Ti06 O00T 92.0(2)
O00M Ti06 O00W 90.6(2)
O010 Ti06 O00W 172.7(3)
O00X Ti06 O00W 91.0(2)
O00T Ti06 O00W 88.0(2)
O00M Ti06 N01E 89.9(3)
O010 Ti06 N01E 89.6(3)
O00X Ti06 N01E 172.2(2)
O00T Ti06 N01E 82.3(2)
O00W Ti06 N01E 83.5(2)
O01C Ti07 O00Y 97.2(3)
O01C Ti07 O00H 173.7(3)
O00Y Ti07 O00H 87.6(2)
O01C Ti07 O00P 97.0(3)
O00Y Ti07 O00P 90.8(2)
O00H Ti07 O00P 87.0(2)
O01C Ti07 O00V 98.8(3)
O00Y Ti07 O00V 164.0(2)
O00H Ti07 O00V 76.4(2)
O00P Ti07 O00V 87.7(2)
O01C Ti07 O00O 100.1(2)
O00Y Ti07 O00O 88.0(2)
O00H Ti07 O00O 75.9(2)
O00P Ti07 O00O 162.9(2)
O00V Ti07 O00O 88.7(2)
O01D Ti08 O00H 175.2(2)
O01D Ti08 O00I 96.6(3)
O00H Ti08 O00I 87.6(2)
O01D Ti08 O018 95.0(3)
O00H Ti08 O018 87.3(2)
O00I Ti08 O018 90.6(2)
O01D Ti08 O00O 98.8(2)
O00H Ti08 O00O 77.0(2)
O00I Ti08 O00O 164.6(2)
O018 Ti08 O00O 87.8(2)
O01D Ti08 O00N 100.9(3)
O00H Ti08 O00N 76.8(2)
O00I Ti08 O00N 88.5(2)
O018 Ti08 O00N 164.1(2)
O00O Ti08 O00N 88.9(2)
O00X P09 O00Q 112.4(3)
O00X P09 O00I 113.0(3)
O00Q P09 O00I 110.7(3)
O00X P09 C01J 106.4(4)
O00Q P09 C01J 108.1(4)
O00I P09 C01J 105.9(4)
O00W P0A O00P 112.3(3)
O00W P0A O012 112.5(3)
O00P P0A O012 111.3(3)
O00W P0A C01G 108.5(4)
O00P P0A C01G 107.4(4)
O012 P0A C01G 104.5(4)
O3 P0B O00U 112.8(3)
O3 P0B O00G 111.6(3)
O00U P0B O00G 111.4(3)
O3 P0B C01Q 107.7(4)
O00U P0B C01Q 106.7(4)
O00G P0B C01Q 106.2(4)
O00T P0C O00Y 112.2(3)
O00T P0C O018 112.4(3)
O00Y P0C O018 110.3(3)
O00T P0C C01X 107.6(4)
O00Y P0C C01X 106.3(4)
O018 P0C C01X 107.6(5)
O013 P0D O00L 112.6(4)
O013 P0D O00S 112.4(4)
O00L P0D O00S 111.9(3)
O013 P0D C01I 108.2(4)
O00L P0D C01I 106.0(4)
O00S P0D C01I 105.3(4)
O01B P0E O019 114.1(3)
O01B P0E O00J 110.0(3)
O019 P0E O00J 110.8(3)
O01B P0E C01K 107.6(4)
O019 P0E C01K 107.6(4)
O00J P0E C01K 106.4(4)
Ti1A O00F Ti0A 104.9(2)
Ti1A O00F Ti05 104.0(2)
Ti0A O00F Ti05 104.7(2)
P0B O00G Ti1A 125.7(3)
Ti03 O00H Ti08 104.8(2)
Ti03 O00H Ti07 105.3(2)
Ti08 O00H Ti07 105.4(2)
P09 O00I Ti08 125.3(3)
P0E O00J Ti1A 126.5(3)
C01P O00K Ti1A 125.7(5)
C01P O00K Ti0A 131.9(5)
Ti1A O00K Ti0A 101.3(2)
P0D O00L Ti0A 128.3(3)
C02Z O00M Ti06 138.1(7)
C01H O00N Ti03 126.6(5)
C01H O00N Ti08 131.8(5)
Ti03 O00N Ti08 99.8(2)
C01N O00O Ti08 125.7(5)
C01N O00O Ti07 132.7(5)
Ti08 O00O Ti07 100.3(2)
P0A O00P Ti07 124.7(3)
P09 O00Q Ti03 125.6(3)
C01V O00R Ti05 125.7(5)
C01V O00R Ti1A 131.8(5)
Ti05 O00R Ti1A 101.0(2)
P0D O00S Ti05 127.1(3)
P0C O00T Ti06 162.7(4)
P0B O00U Ti0A 126.9(3)
C01L O00V Ti03 133.1(6)
C01L O00V Ti07 125.1(5)
Ti03 O00V Ti07 100.1(2)
P0A O00W Ti06 160.2(3)
P09 O00X Ti06 159.4(4)
P0C O00Y Ti07 125.6(3)
C01T O00Z Ti0A 127.0(6)
C01T O00Z Ti05 131.6(6)
Ti0A O00Z Ti05 100.9(2)
C028 O010 Ti06 136.4(5)
C036 O011 Ti0A 165.1(11)
P0A O012 Ti03 125.5(3)
P0D O013 Zn00 127.5(3)
C02X O014 Ti1A 173.3(8)
C01Z N016 C01U 105.0(8)
C01Z N016 Zn00 126.4(7)
C01U N016 Zn00 128.6(6)
C033 O017 Ti05 166.4(9)
P0C O018 Ti08 124.8(3)
P0E O019 Ti05 127.8(3)
C12 O01A Ti03 153.3(9)
P0E O01B Zn00 133.5(3)
C03B O01C Ti07 163.7(9)
C022 O01D Ti08 159.7(7)
C01Y N01E C01O 101.5(9)
C01Y N01E Ti06 129.3(7)
C01O N01E Ti06 129.0(6)
C01Y N01F C01R 104.6(9)
C02H C01G C02O 116.9(11)
C02H C01G P0A 122.7(9)
C02O C01G P0A 120.5(9)
O00N C01H C02D 111.3(8)
O00N C01H C02I 111.7(8)
C02D C01H C02I 111.7(9)
O00N C01H H01H 107.3
C02D C01H H01H 107.2
C02I C01H H01H 107.3
C01W C01I C02K 117.2(9)
C01W C01I P0D 122.4(7)
C02K C01I P0D 120.3(8)
C02J C01J C01S 121.2(10)
C02J C01J P09 119.7(8)
C01S C01J P09 118.9(8)
C02C C01K C02B 117.5(10)
C02C C01K P0E 120.9(8)
C02B C01K P0E 121.5(9)
O00V C01L C02G 110.1(8)
O00V C01L C02T 111.1(8)
C02G C01L C02T 114.2(10)
O00V C01L H01L 107.0
C02G C01L H01L 107.0
C02T C01L H01L 107.0
C027 N01M C01Z 107.2(9)
O00O C01N C02S 110.7(8)
O00O C01N C021 111.7(8)
C02S C01N C021 111.1(9)
C01R C01O N01E 111.0(11)
C01R C01O H01O 124.5
N01E C01O H01O 124.5
O00K C01P C023 110.0(7)
O00K C01P C02U 109.8(7)
C023 C01P C02U 111.8(9)
O00K C01P H01P 108.4
C023 C01P H01P 108.4
C02U C01P H01P 108.4
C03K C01Q C03L 107.3(18)
C03K C01Q P0B 125.4(13)
C03L C01Q P0B 123.3(15)
N01F C01R C01O 106.7(11)
N01F C01R H01R 126.7
C01O C01R H01R 126.7
C01J C01S C025 117.5(11)
C01J C01S H01S 121.2
C025 C01S H01S 121.2
O00Z C01T C035 113.5(8)
O00Z C01T C026 108.8(8)
C035 C01T C026 112.1(10)
O00Z C01T H01T 107.4
C035 C01T H01T 107.4
C026 C01T H01T 107.4
N016 C01U C027 107.4(10)
N016 C01U H01U 126.3
C027 C01U H01U 126.3
O00R C01V C024 111.3(8)
O00R C01V C02Q 111.3(8)
C024 C01V C02Q 112.0(10)
O00R C01V H01V 107.3
C024 C01V H01V 107.3
C02Q C01V H01V 107.3
C01I C01W C02L 119.4(11)
C01I C01W H01W 120.3
C02L C01W H01W 120.3
C03J C01X C03G 121.2(19)
C03J C01X P0C 125.2(17)
C03G C01X P0C 113.5(13)
N01E C01Y N01F 116.1(10)
N01E C01Y H01Y 122.0
N01F C01Y H01Y 122.0
N016 C01Z N01M 111.5(10)
N016 C01Z H01Z 124.3
N01M C01Z H01Z 124.2
C02F C020 C02L 121.8(12)
C02F C020 H020 119.1
C02L C020 H020 119.1
C01N C021 H02A 109.5
C01N C021 H02B 109.5
H02A C021 H02B 109.5
C01N C021 H02C 109.5
H02A C021 H02C 109.5
H02B C021 H02C 109.5
O01D C022 C03C 110.4(11)
O01D C022 C032 110.8(9)
C03C C022 C032 115.1(13)
O01D C022 H022 106.7
C03C C022 H022 106.7
C032 C022 H022 106.7
C01P C023 H0AA 109.5
C01P C023 H 109.5
H0AA C023 H 109.5
C01P C023 HA 109.5
H0AA C023 HA 109.5
H C023 HA 109.5
C01V C024 H1AA 109.5
C01V C024 HB 109.5
H1AA C024 HB 109.5
C01V C024 HC 109.5
H1AA C024 HC 109.5
HB C024 HC 109.5
C029 C025 C01S 118.0(13)
C029 C025 H025 121.0
C01S C025 H025 121.0
C01T C026 H2AA 109.5
C01T C026 HD 109.5
H2AA C026 HD 109.5
C01T C026 HE 109.5
H2AA C026 HE 109.5
HD C026 HE 109.5
N01M C027 C01U 108.9(10)
N01M C027 H027 125.5
C01U C027 H027 125.5
O010 C028 C02V 108.0(9)
O010 C028 C03D 113.1(11)
C02V C028 C03D 111.4(11)
O010 C028 H028 108.0
C02V C028 H028 108.0
C03D C028 H028 108.1
C02P C029 C025 125.5(15)
C02P C029 H029 117.3
C025 C029 H029 117.2
C03S C02A C03H 121(3)
C01K C02B C02E 121.9(13)
C01K C02B H3AA 119.1
C02E C02B H3AA 119.1
C01K C02C C034 119.5(12)
C01K C02C H4AA 120.3
C034 C02C H4AA 120.3
C01H C02D H02D 109.5
C01H C02D H02E 109.5
H02D C02D H02E 109.5
C01H C02D H02F 109.5
H02D C02D H02F 109.5
H02E C02D H02F 109.5
C02N C02E C02B 119.7(12)
C02N C02E H5AA 120.1
C02B C02E H5AA 120.1
C020 C02F C02K 121.2(12)
C020 C02F H6AA 119.4
C02K C02F H6AA 119.4
C01L C02G H02G 109.5
C01L C02G H02H 109.5
H02G C02G H02H 109.5
C01L C02G H02I 109.5
H02G C02G H02I 109.5
H02H C02G H02I 109.5
C01G C02H C02Y 124.4(15)
C01G C02H H02J 117.8
C02Y C02H H02J 117.8
C01H C02I H02K 109.5
C01H C02I H02L 109.5
H02K C02I H02L 109.5
C01H C02I H02M 109.5
H02K C02I H02M 109.5
H02L C02I H02M 109.5
C01J C02J C02P 121.4(13)
C01J C02J H02N 119.3
C02P C02J H02N 119.3
C01I C02K C02F 118.8(11)
C01I C02K H7AA 120.6
C02F C02K H7AA 120.6
C020 C02L C01W 121.6(12)
C020 C02L H8AA 119.2
C01W C02L H8AA 119.2
C02E C02N C034 117.8(13)
C02E C02N H9AA 121.1
C034 C02N H9AA 121.1
C01G C02O C031 119.2(14)
C01G C02O H02O 120.4
C031 C02O H02O 120.4
C029 C02P C02J 116.4(14)
C029 C02P H02P 121.8
C02J C02P H02P 121.8
C01V C02Q H0BA 109.5
C01V C02Q HF 109.5
H0BA C02Q HF 109.5
C01V C02Q HG 109.5
H0BA C02Q HG 109.5
HF C02Q HG 109.5
C031 C02R C02Y 117.4(16)
C031 C02R H02R 121.3
C02Y C02R H02R 121.3
C01N C02S H02Q 109.5
C01N C02S H02S 109.5
H02Q C02S H02S 109.5
C01N C02S H02T 109.5
H02Q C02S H02T 109.5
H02S C02S H02T 109.5
C01L C02T H02U 109.5
C01L C02T H02V 109.5
H02U C02T H02V 109.5
C01L C02T H02W 109.5
H02U C02T H02W 109.5
H02V C02T H02W 109.5
C01P C02U H1BA 109.5
C01P C02U HH 109.5
H1BA C02U HH 109.5
C01P C02U HI 109.5
H1BA C02U HI 109.5
HH C02U HI 109.5
C028 C02V H02X 109.5
C028 C02V H02Y 109.5
H02X C02V H02Y 109.5
C028 C02V HJ 109.5
H02X C02V HJ 109.5
H02Y C02V HJ 109.5
C03B C02W H02Z 109.5
C03B C02W HK 109.5
H02Z C02W HK 109.5
C03B C02W HL 109.5
H02Z C02W HL 109.5
HK C02W HL 109.5
O014 C02X C038 114.6(13)
O014 C02X C037 106.3(12)
C038 C02X C037 119.4(15)
O014 C02X H2BA 105.0
C038 C02X H2BA 105.0
C037 C02X H2BA 105.0
C02R C02Y C02H 119.1(17)
C02R C02Y H02 120.5
C02H C02Y H02 120.5
C03P C02Z O00M 116.3(17)
C03P C02Z C03R 127.9(18)
O00M C02Z C03R 113.8(14)
C03O C030 C03J 103(2)
C02R C031 C02O 123.0(17)
C02R C031 H031 118.5
C02O C031 H031 118.5
C022 C032 H03A 109.5
C022 C032 H03B 109.5
H03A C032 H03B 109.5
C022 C032 H03C 109.5
H03A C032 H03C 109.5
H03B C032 H03C 109.5
C15 C033 O017 110.6(15)
C15 C033 C03E 124.4(17)
O017 C033 C03E 110.0(14)
C15 C033 H033 103.0
O017 C033 H033 103.1
C03E C033 H033 103.0
C02N C034 C02C 123.4(14)
C02N C034 H034 118.3
C02C C034 H034 118.3
C01T C035 H03M 109.5
C01T C035 H03N 109.5
H03M C035 H03N 109.5
C01T C035 H03O 109.5
H03M C035 H03O 109.5
H03N C035 H03O 109.5
C040 C036 O011 112(2)
C040 C036 C03A 130(3)
O011 C036 C03A 114(2)
C02X C037 H03P 109.5
C02X C037 H03Q 109.5
H03P C037 H03Q 109.5
C02X C037 H03R 109.5
H03P C037 H03R 109.5
H03Q C037 H03R 109.5
C02X C038 H03S 109.5
C02X C038 H03T 109.5
H03S C038 H03T 109.5
C02X C038 H03U 109.5
H03S C038 H03U 109.5
H03T C038 H03U 109.5
C036 C03A H03V 109.4
C036 C03A H03W 109.5
H03V C03A H03W 109.5
C036 C03A H03X 109.5
H03V C03A H03X 109.5
H03W C03A H03X 109.5
O01C C03B C03I 120.5(14)
O01C C03B C02W 114.8(15)
C03I C03B C02W 123.5(16)
C022 C03C H03D 109.5
C022 C03C H03E 109.5
H03D C03C H03E 109.5
C022 C03C H03F 109.5
H03D C03C H03F 109.5
H03E C03C H03F 109.5
C028 C03D H03G 109.5
C028 C03D H03H 109.5
H03G C03D H03H 109.5
C028 C03D H03I 109.5
H03G C03D H03I 109.5
H03H C03D H03I 109.5
C033 C03E H03Y 109.5
C033 C03E HM 109.5
H03Y C03E HM 109.5
C033 C03E HN 109.5
H03Y C03E HN 109.5
HM C03E HN 109.5
C01X C03G C042 118(2)
C02A C03H C03L 120(3)
C01X C03J C030 124(2)
C01Q C03K C03S 123(2)
C01Q C03L C03H 116(3)
C030 C03O C042 129(2)
C02Z C03R H03J 109.5
C02Z C03R H03K 109.5
H03J C03R H03K 109.5
C02Z C03R H03L 109.5
H03J C03R H03L 109.5
H03K C03R H03L 109.5
C02A C03S C03K 120(3)
C036 C040 H04A 109.4
C036 C040 H04B 109.5
H04A C040 H04B 109.5
C036 C040 H04C 109.5
H04A C040 H04C 109.5
H04B C040 H04C 109.5
C03G C042 C03O 105(2)
P0B O3 Zn00 133.0(4)
C16 C12 C18 126(2)
C16 C12 O01A 115(2)
C18 C12 O01A 114.8(19)
C12 C16 H16A 109.5
C12 C16 H16B 109.5
H16A C16 H16B 109.5
C12 C16 H16C 109.5
H16A C16 H16C 109.5
H16B C16 H16C 109.5
C12 C18 H18A 109.4
C12 C18 H18B 109.5
H18A C18 H18B 109.5
C12 C18 H18C 109.5
H18A C18 H18C 109.5
H18B C18 H18C 109.5
C033 C15 H15A 109.5
C033 C15 H15B 109.4
H15A C15 H15B 109.5
C033 C15 H15C 109.5
H15A C15 H15C 109.5
H15B C15 H15C 109.5

loop_
_geom_bond_atom_site_label_1
_geom_bond_atom_site_label_2
_geom_bond_distance
Zn00 O3 1.943(6)
Zn00 O013 1.948(6)
Zn00 O01B 1.957(6)
Zn00 N016 2.027(6)
Ti0A O011 1.751(6)
Ti0A O00L 1.958(5)
Ti0A O00U 1.967(6)
Ti0A O00F 1.971(5)
Ti0A O00Z 2.025(6)
Ti0A O00K 2.026(5)
Ti03 O01A 1.762(6)
Ti03 O00H 1.950(5)
Ti03 O012 1.958(6)
Ti03 O00Q 1.975(5)
Ti03 O00N 2.015(5)
Ti03 O00V 2.032(5)
Ti1A O014 1.766(5)
Ti1A O00J 1.962(5)
Ti1A O00F 1.964(5)
Ti1A O00G 1.997(5)
Ti1A O00K 2.010(6)
Ti1A O00R 2.017(6)
Ti05 O017 1.765(6)
Ti05 O00S 1.958(6)
Ti05 O019 1.966(6)
Ti05 O00F 1.978(5)
Ti05 O00R 2.010(5)
Ti05 O00Z 2.029(6)
Ti06 O00M 1.806(5)
Ti06 O010 1.828(6)
Ti06 O00X 1.971(6)
Ti06 O00T 2.001(5)
Ti06 O00W 2.014(5)
Ti06 N01E 2.187(7)
Ti07 O01C 1.770(5)
Ti07 O00Y 1.943(6)
Ti07 O00H 1.969(5)
Ti07 O00P 1.988(5)
Ti07 O00V 2.034(6)
Ti07 O00O 2.050(6)
Ti08 O01D 1.760(6)
Ti08 O00H 1.954(5)
Ti08 O00I 1.965(5)
Ti08 O018 1.970(6)
Ti08 O00O 2.016(5)
Ti08 O00N 2.030(6)
P09 O00X 1.515(6)
P09 O00Q 1.522(6)
P09 O00I 1.540(6)
P09 C01J 1.829(9)
P0A O00W 1.516(5)
P0A O00P 1.528(5)
P0A O012 1.533(6)
P0A C01G 1.793(9)
P0B O3 1.498(6)
P0B O00U 1.549(6)
P0B O00G 1.560(6)
P0B C01Q 1.791(10)
P0C O00T 1.513(5)
P0C O00Y 1.535(6)
P0C O018 1.542(6)
P0C C01X 1.790(11)
P0D O013 1.519(6)
P0D O00L 1.533(6)
P0D O00S 1.543(6)
P0D C01I 1.786(9)
P0E O01B 1.508(6)
P0E O019 1.534(6)
P0E O00J 1.544(6)
P0E C01K 1.777(9)
O00K C01P 1.436(8)
O00M C02Z 1.396(15)
O00N C01H 1.436(9)
O00O C01N 1.435(9)
O00R C01V 1.456(9)
O00V C01L 1.454(10)
O00Z C01T 1.441(10)
O010 C028 1.406(11)
O011 C036 1.42(2)
O014 C02X 1.407(13)
N016 C01Z 1.287(12)
N016 C01U 1.348(12)
O017 C033 1.420(15)
O01A C12 1.44(2)
O01C C03B 1.385(16)
O01D C022 1.394(11)
N01E C01Y 1.273(11)
N01E C01O 1.352(12)
N01F C01Y 1.311(13)
N01F C01R 1.321(15)
C01G C02H 1.313(15)
C01G C02O 1.371(15)
C01H C02D 1.488(13)
C01H C02I 1.509(13)
C01H H01H 0.9800
C01I C01W 1.388(13)
C01I C02K 1.388(13)
C01J C02J 1.336(13)
C01J C01S 1.350(13)
C01K C02C 1.365(14)
C01K C02B 1.368(13)
C01L C02G 1.482(14)
C01L C02T 1.500(15)
C01L H01L 0.9800
N01M C027 1.258(14)
N01M C01Z 1.329(13)
C01N C02S 1.493(15)
C01N C021 1.506(14)
C01O C01R 1.328(15)
C01O H01O 0.9300
C01P C023 1.512(13)
C01P C02U 1.513(14)
C01P H01P 0.9800
C01Q C03K 1.36(2)
C01Q C03L 1.41(3)
C01R H01R 0.9300
C01S C025 1.445(14)
C01S H01S 0.9300
C01T C035 1.500(14)
C01T C026 1.510(14)
C01T H01T 0.9800
C01U C027 1.350(14)
C01U H01U 0.9300
C01V C024 1.466(12)
C01V C02Q 1.474(15)
C01V H01V 0.9800
C01W C02L 1.391(14)
C01W H01W 0.9300
C01X C03J 1.19(2)
C01X C03G 1.40(2)
C01Y H01Y 0.9300
C01Z H01Z 0.9300
C020 C02F 1.283(16)
C020 C02L 1.300(16)
C020 H020 0.9300
C021 H02A 0.9600
C021 H02B 0.9600
C021 H02C 0.9600
C022 C03C 1.483(17)
C022 C032 1.482(16)
C022 H022 0.9800
C023 H0AA 0.9600
C023 H 0.9600
C023 HA 0.9600
C024 H1AA 0.9600
C024 HB 0.9600
C024 HC 0.9600
C025 C029 1.333(17)
C025 H025 0.9300
C026 H2AA 0.9600
C026 HD 0.9600
C026 HE 0.9600
C027 H027 0.9300
C028 C02V 1.457(16)
C028 C03D 1.474(17)
C028 H028 0.9800
C029 C02P 1.302(18)
C029 H029 0.9300
C02A C03S 1.22(3)
C02A C03H 1.25(3)
C02B C02E 1.419(15)
C02B H3AA 0.9300
C02C C034 1.389(16)
C02C H4AA 0.9300
C02D H02D 0.9600
C02D H02E 0.9600
C02D H02F 0.9600
C02E C02N 1.340(18)
C02E H5AA 0.9300
C02F C02K 1.419(15)
C02F H6AA 0.9300
C02G H02G 0.9600
C02G H02H 0.9600
C02G H02I 0.9600
C02H C02Y 1.397(17)
C02H H02J 0.9300
C02I H02K 0.9600
C02I H02L 0.9600
C02I H02M 0.9600
C02J C02P 1.419(15)
C02J H02N 0.9300
C02K H7AA 0.9300
C02L H8AA 0.9300
C02N C034 1.357(18)
C02N H9AA 0.9300
C02O C031 1.399(18)
C02O H02O 0.9300
C02P H02P 0.9300
C02Q H0BA 0.9600
C02Q HF 0.9600
C02Q HG 0.9600
C02R C031 1.34(2)
C02R C02Y 1.35(2)
C02R H02R 0.9300
C02S H02Q 0.9600
C02S H02S 0.9600
C02S H02T 0.9600
C02T H02U 0.9600
C02T H02V 0.9600
C02T H02W 0.9600
C02U H1BA 0.9600
C02U HH 0.9600
C02U HI 0.9600
C02V H02X 0.9600
C02V H02Y 0.9600
C02V HJ 0.9600
C02W C03B 1.418(18)
C02W H02Z 0.9600
C02W HK 0.9600
C02W HL 0.9600
C02X C038 1.408(17)
C02X C037 1.494(19)
C02X H2BA 0.9800
C02Y H02 0.9300
C02Z C03P 1.33(2)
C02Z C03R 1.42(2)
C030 C03O 1.08(3)
C030 C03J 1.69(3)
C031 H031 0.9300
C032 H03A 0.9600
C032 H03B 0.9600
C032 H03C 0.9600
C033 C15 1.42(2)
C033 C03E 1.45(2)
C033 H033 0.9800
C034 H034 0.9300
C035 H03M 0.9600
C035 H03N 0.9600
C035 H03O 0.9600
C036 C040 1.26(3)
C036 C03A 1.42(2)
C037 H03P 0.9600
C037 H03Q 0.9600
C037 H03R 0.9600
C038 H03S 0.9600
C038 H03T 0.9600
C038 H03U 0.9600
C03A H03V 0.9600
C03A H03W 0.9600
C03A H03X 0.9600
C03B C03I 1.39(2)
C03C H03D 0.9600
C03C H03E 0.9600
C03C H03F 0.9600
C03D H03G 0.9600
C03D H03H 0.9600
C03D H03I 0.9600
C03E H03Y 0.9600
C03E HM 0.9600
C03E HN 0.9600
C03G C042 1.50(3)
C03H C03L 1.47(3)
C03K C03S 1.48(3)
C03O C042 1.55(3)
C03R H03J 0.9600
C03R H03K 0.9600
C03R H03L 0.9600
C040 H04A 0.9600
C040 H04B 0.9600
C040 H04C 0.9600
C12 C16 1.28(3)
C12 C18 1.37(2)
C16 H16A 0.9600
C16 H16B 0.9600
C16 H16C 0.9600
C18 H18A 0.9600
C18 H18B 0.9600
C18 H18C 0.9600
C15 H15A 0.9600
C15 H15B 0.9600
C15 H15C 0.9600
